data_2203513
loop_
_publ_author_name
'Zhang, Xingguo'
'Zhong, Ping'
'Hu, Maolin'
'Hu, Huanan'

_publ_section_title
;
 1-Phenyl-2-phthalimidoethanone
;
_journal_issue 4
_journal_name_full 'Acta Crystallographica Section E'
_journal_page_first o692
_journal_page_last o693
_journal_paper_doi 10.1107/S1600536804005653
_journal_volume 60
_journal_year 2004
_chemical_formula_iupac 'C16 H11 N O3'
_chemical_formula_moiety 'C16 H11 N O3'
_chemical_formula_sum 'C16 H11 N O3'
_chemical_formula_weight 265.26
_chemical_melting_point 446
_chemical_name_systematic
;
1-phenyl-2-phthalimidoethanone
;
_space_group_IT_number 14
_symmetry_cell_setting monoclinic
_symmetry_space_group_name_Hall '-P 2ybc'
_symmetry_space_group_name_H-M 'P 1 21/c 1'
_atom_sites_solution_hydrogens geom
_atom_sites_solution_primary direct
_atom_sites_solution_secondary difmap
_audit_creation_method SHELXL-97
_cell_angle_alpha 90.00
_cell_angle_beta 94.728(2)
_cell_angle_gamma 90.00
_cell_formula_units_Z 8
_cell_length_a 12.8670(5)
_cell_length_b 14.2568(6)
_cell_length_c 14.2196(6)
_cell_measurement_reflns_used 648
_cell_measurement_temperature 298(2)
_cell_measurement_theta_max 23.45
_cell_measurement_theta_min 2.45
_cell_volume 2599.60(19)
_computing_cell_refinement 'SAINT (Bruker, 2002)'
_computing_data_collection 'SMART (Bruker, 2002)'
_computing_data_reduction SAINT
_computing_molecular_graphics 'XP (Bruker, 2002)'
_computing_publication_material SHELXL97
_computing_structure_refinement 'SHELXL97 (Sheldrick, 1997)'
_computing_structure_solution 'SHELXS97 (Sheldrick, 1997)'
_diffrn_ambient_temperature 298(2)
_diffrn_measured_fraction_theta_full 0.999
_diffrn_measured_fraction_theta_max 0.999
_diffrn_measurement_device_type 'Bruker SMART APEX area-detector'
_diffrn_measurement_method '\f and \w'
_diffrn_radiation_monochromator graphite
_diffrn_radiation_source 'fine-focus sealed tube'
_diffrn_radiation_type MoK\a
_diffrn_radiation_wavelength 0.71073
_diffrn_reflns_av_R_equivalents 0.0202
_diffrn_reflns_av_sigmaI/netI 0.0235
_diffrn_reflns_limit_h_max 15
_diffrn_reflns_limit_h_min -15
_diffrn_reflns_limit_k_max 12
_diffrn_reflns_limit_k_min -17
_diffrn_reflns_limit_l_max 16
_diffrn_reflns_limit_l_min -17
_diffrn_reflns_number 13485
_diffrn_reflns_theta_full 25.20
_diffrn_reflns_theta_max 25.20
_diffrn_reflns_theta_min 1.59
_diffrn_standards_decay_% 0
_diffrn_standards_interval_time 0
_diffrn_standards_number 0
_exptl_absorpt_coefficient_mu 0.095
_exptl_absorpt_correction_T_max 0.9743
_exptl_absorpt_correction_T_min 0.9632
_exptl_absorpt_correction_type multi-scan
_exptl_absorpt_process_details '(SADABS; Bruker, 2000)'
_exptl_crystal_colour Colorless
_exptl_crystal_density_diffrn 1.356
_exptl_crystal_density_method 'not measured'
_exptl_crystal_description Block
_exptl_crystal_F_000 1104
_exptl_crystal_size_max 0.39
_exptl_crystal_size_mid 0.35
_exptl_crystal_size_min 0.32
_refine_diff_density_max 0.145
_refine_diff_density_min -0.243
_refine_ls_extinction_method none
_refine_ls_goodness_of_fit_ref 1.043
_refine_ls_hydrogen_treatment constr
_refine_ls_matrix_type full
_refine_ls_number_parameters 361
_refine_ls_number_reflns 4665
_refine_ls_number_restraints 0
_refine_ls_restrained_S_all 1.043
_refine_ls_R_factor_all 0.0682
_refine_ls_R_factor_gt 0.0510
_refine_ls_shift/su_max 0.000
_refine_ls_shift/su_mean 0.000
_refine_ls_structure_factor_coef Fsqd
_refine_ls_weighting_details 'calc w = 1/[\s^2^(Fo^2^)+(0.0636P)^2^+0.3423P] where P = (Fo^2^+2Fc^2^)/3'
_refine_ls_weighting_scheme calc
_refine_ls_wR_factor_gt 0.1181
_refine_ls_wR_factor_ref 0.1272
_reflns_number_gt 3520
_reflns_number_total 4665
_reflns_threshold_expression I>2\s(I)
_cod_data_source_file wn6221.cif
_cod_data_source_block I
_cod_depositor_comments
;
The following automatic conversions were performed:
'_symmetry_cell_setting' value 'Monoclinic' changed to 'monoclinic'
according to '/home/saulius/struct/CIF-dictionaries/cif_core.dic'
dictionary named 'cif_core.dic' version 2.4.1 from
2010-06-29.

'_exptl_absorpt_correction_type' value 'Multi-scan' changed
to 'multi-scan' according to
'/home/saulius/struct/CIF-dictionaries/cif_core.dic' dictionary named
'cif_core.dic' version 2.4.1 from 2010-06-29.

Automatic conversion script
Id: cif_fix_enum 1527 2010-12-29 10:47:43Z saulius 

The following automatic conversions were performed:

'_symmetry_cell_setting' value 'Monoclinic' changed to 'monoclinic'
according to /home/saulius/struct/CIF-dictionaries/cif_core.dic
dictionary named 'cif_core.dic' version 2.4.1 from
2010-06-29.

'_exptl_absorpt_correction_type' value 'Multi-scan'
changed to 'multi-scan' according to
/home/saulius/struct/CIF-dictionaries/cif_core.dic dictionary named
'cif_core.dic' version 2.4.1 from 2010-06-29.

Automatic conversion script
Id: cif_fix_values 1715 2011-07-08 13:25:40Z adriana 
;
_cod_original_cell_volume 2599.60(18)
_cod_original_sg_symbol_H-M 'P 21/c'
_cod_database_code 2203513
_cod_database_fobs_code 2203513

loop_
_symmetry_equiv_pos_as_xyz
'x, y, z'
'-x, y+1/2, -z+1/2'
'-x, -y, -z'
'x, -y-1/2, z-1/2'

loop_
_atom_site_label
_atom_site_fract_x
_atom_site_fract_y
_atom_site_fract_z
_atom_site_U_iso_or_equiv
_atom_site_adp_type
_atom_site_calc_flag
_atom_site_refinement_flags
_atom_site_occupancy
_atom_site_type_symbol
O1 0.51631(11) 0.86804(10) 0.03907(11) 0.0728(4) Uani d . 1 O
O2 0.86323(11) 0.88937(10) 0.12847(11) 0.0713(4) Uani d . 1 O
O3 0.61001(13) 0.99092(11) 0.23022(10) 0.0839(5) Uani d . 1 O
O4 0.89942(10) 0.12473(9) 1.01796(8) 0.0597(4) Uani d . 1 O
O5 0.90628(11) 0.12087(10) 0.69854(8) 0.0627(4) Uani d . 1 O
O6 0.71791(10) 0.01113(9) 0.86403(10) 0.0673(4) Uani d . 1 O
N1 0.68809(11) 0.90227(10) 0.08326(10) 0.0508(4) Uani d . 1 N
N2 0.90024(11) 0.09980(10) 0.85838(9) 0.0468(4) Uani d . 1 N
C1 0.75111(14) 0.75244(13) 0.10202(11) 0.0492(5) Uani d . 1 C
C2 0.81148(17) 0.67303(15) 0.11784(13) 0.0616(5) Uani d . 1 C
H2 0.8825 0.6772 0.1355 0.074 Uiso calc R 1 H
C3 0.7623(2) 0.58692(15) 0.10646(14) 0.0729(6) Uani d . 1 C
H3 0.8008 0.5322 0.1170 0.088 Uiso calc R 1 H
C4 0.6569(2) 0.58116(16) 0.07966(16) 0.0792(7) Uani d . 1 C
H4 0.6257 0.5225 0.0725 0.095 Uiso calc R 1 H
C5 0.59685(18) 0.66089(15) 0.06329(15) 0.0693(6) Uani d . 1 C
H5 0.5260 0.6568 0.0448 0.083 Uiso calc R 1 H
C6 0.64549(15) 0.74605(13) 0.07530(12) 0.0512(5) Uani d . 1 C
C7 0.60365(15) 0.84237(13) 0.06299(12) 0.0526(5) Uani d . 1 C
C8 0.77938(15) 0.85352(13) 0.10808(12) 0.0506(5) Uani d . 1 C
C9 0.67890(15) 1.00328(12) 0.08164(13) 0.0532(5) Uani d . 1 C
H9A 0.6321 1.0216 0.0278 0.064 Uiso calc R 1 H
H9B 0.7467 1.0304 0.0736 0.064 Uiso calc R 1 H
C10 0.63858(14) 1.04269(14) 0.17023(13) 0.0544(5) Uani d . 1 C
C11 0.63689(13) 1.14659(14) 0.18053(13) 0.0530(5) Uani d . 1 C
C12 0.65836(15) 1.20681(14) 0.10846(15) 0.0601(5) Uani d . 1 C
H12 0.6735 1.1825 0.0504 0.072 Uiso calc R 1 H
C13 0.65751(18) 1.30243(15) 0.12183(18) 0.0750(6) Uani d . 1 C
H13 0.6717 1.3421 0.0726 0.090 Uiso calc R 1 H
C14 0.63607(18) 1.33956(18) 0.2064(2) 0.0830(7) Uani d . 1 C
H14 0.6354 1.4043 0.2146 0.100 Uiso calc R 1 H
C15 0.61558(18) 1.28161(19) 0.2789(2) 0.0850(8) Uani d . 1 C
H15 0.6017 1.3069 0.3369 0.102 Uiso calc R 1 H
C16 0.61545(16) 1.18453(17) 0.26654(16) 0.0724(6) Uani d . 1 C
H16 0.6010 1.1453 0.3160 0.087 Uiso calc R 1 H
C17 0.89447(15) 0.33605(13) 0.95477(13) 0.0567(5) Uani d . 1 C
H17 0.8936 0.3363 1.0201 0.068 Uiso calc R 1 H
C18 0.89316(16) 0.41883(14) 0.90369(15) 0.0639(5) Uani d . 1 C
H18 0.8917 0.4758 0.9353 0.077 Uiso calc R 1 H
C19 0.89392(15) 0.41825(14) 0.80626(15) 0.0603(5) Uani d . 1 C
H19 0.8926 0.4748 0.7736 0.072 Uiso calc R 1 H
C20 0.89657(13) 0.33468(14) 0.75667(13) 0.0521(5) Uani d . 1 C
H20 0.8969 0.3341 0.6913 0.063 Uiso calc R 1 H
C21 0.89867(13) 0.25249(12) 0.80773(11) 0.0437(4) Uani d . 1 C
C22 0.89703(13) 0.25338(12) 0.90513(12) 0.0449(4) Uani d . 1 C
C23 0.89870(13) 0.15471(13) 0.93811(12) 0.0453(4) Uani d . 1 C
C24 0.90200(13) 0.15316(13) 0.77681(12) 0.0462(4) Uani d . 1 C
C25 0.90055(14) -0.00125(13) 0.86034(13) 0.0523(5) Uani d . 1 C
H25A 0.9427 -0.0225 0.9159 0.063 Uiso calc R 1 H
H25B 0.9321 -0.0247 0.8053 0.063 Uiso calc R 1 H
C26 0.79128(14) -0.04136(13) 0.86161(11) 0.0469(4) Uani d . 1 C
C27 0.77879(13) -0.14473(12) 0.85838(11) 0.0452(4) Uani d . 1 C
C28 0.86258(15) -0.20576(13) 0.87283(12) 0.0515(5) Uani d . 1 C
H28 0.9295 -0.1820 0.8860 0.062 Uiso calc R 1 H
C29 0.84737(17) -0.30123(14) 0.86774(13) 0.0616(5) Uani d . 1 C
H29 0.9041 -0.3415 0.8778 0.074 Uiso calc R 1 H
C30 0.74959(18) -0.33732(15) 0.84803(13) 0.0652(6) Uani d . 1 C
H30 0.7398 -0.4019 0.8447 0.078 Uiso calc R 1 H
C31 0.66597(18) -0.27805(16) 0.83320(14) 0.0661(6) Uani d . 1 C
H31 0.5995 -0.3027 0.8193 0.079 Uiso calc R 1 H
C32 0.67952(15) -0.18222(15) 0.83867(12) 0.0570(5) Uani d . 1 C
H32 0.6222 -0.1426 0.8292 0.068 Uiso calc R 1 H

loop_
_atom_site_aniso_label
_atom_site_aniso_U_11
_atom_site_aniso_U_22
_atom_site_aniso_U_33
_atom_site_aniso_U_12
_atom_site_aniso_U_13
_atom_site_aniso_U_23
O1 0.0536(9) 0.0725(10) 0.0898(10) 0.0039(7) -0.0099(7) 0.0075(8)
O2 0.0514(9) 0.0699(10) 0.0913(11) -0.0044(7) -0.0012(7) -0.0012(8)
O3 0.1150(13) 0.0699(10) 0.0708(9) 0.0123(9) 0.0315(9) 0.0165(8)
O4 0.0730(9) 0.0625(9) 0.0429(7) -0.0034(7) 0.0014(6) 0.0110(6)
O5 0.0745(9) 0.0699(9) 0.0438(7) -0.0018(7) 0.0046(6) -0.0078(7)
O6 0.0562(8) 0.0581(9) 0.0883(10) 0.0100(7) 0.0102(7) 0.0089(7)
N1 0.0497(9) 0.0454(9) 0.0569(9) 0.0026(7) 0.0022(7) 0.0015(7)
N2 0.0514(9) 0.0440(9) 0.0445(8) -0.0015(7) 0.0015(6) 0.0008(7)
C1 0.0590(12) 0.0515(12) 0.0377(9) 0.0054(9) 0.0070(8) 0.0019(8)
C2 0.0708(13) 0.0628(14) 0.0516(11) 0.0146(11) 0.0066(9) 0.0051(10)
C3 0.109(2) 0.0507(13) 0.0597(13) 0.0173(13) 0.0086(12) 0.0055(10)
C4 0.116(2) 0.0481(13) 0.0729(15) -0.0098(13) 0.0035(14) 0.0018(11)
C5 0.0788(15) 0.0555(14) 0.0725(14) -0.0099(11) -0.0015(11) 0.0051(11)
C6 0.0599(12) 0.0491(12) 0.0446(10) -0.0003(9) 0.0034(8) 0.0026(8)
C7 0.0526(12) 0.0559(12) 0.0487(10) 0.0003(9) 0.0006(8) 0.0031(9)
C8 0.0501(11) 0.0557(12) 0.0464(10) 0.0031(9) 0.0058(8) -0.0006(9)
C9 0.0572(11) 0.0452(11) 0.0572(11) 0.0020(9) 0.0056(9) 0.0023(9)
C10 0.0531(11) 0.0576(13) 0.0524(11) 0.0078(9) 0.0042(9) 0.0055(10)
C11 0.0425(10) 0.0586(13) 0.0571(11) 0.0063(9) -0.0017(8) -0.0074(10)
C12 0.0629(13) 0.0530(13) 0.0626(12) 0.0009(10) -0.0046(10) -0.0059(10)
C13 0.0772(15) 0.0559(14) 0.0894(17) -0.0031(12) -0.0089(12) -0.0031(13)
C14 0.0734(16) 0.0643(16) 0.108(2) 0.0039(12) -0.0104(14) -0.0227(16)
C15 0.0716(16) 0.092(2) 0.0911(18) 0.0108(14) 0.0060(13) -0.0423(16)
C16 0.0666(14) 0.0807(17) 0.0708(14) 0.0090(12) 0.0109(11) -0.0124(12)
C17 0.0671(13) 0.0548(12) 0.0479(10) -0.0013(10) 0.0033(9) -0.0016(9)
C18 0.0730(14) 0.0483(12) 0.0706(14) -0.0007(10) 0.0069(11) -0.0038(10)
C19 0.0597(12) 0.0488(12) 0.0725(14) 0.0004(9) 0.0059(10) 0.0158(10)
C20 0.0490(11) 0.0614(13) 0.0458(10) -0.0003(9) 0.0036(8) 0.0104(9)
C21 0.0395(9) 0.0499(11) 0.0413(9) -0.0007(8) 0.0009(7) 0.0046(8)
C22 0.0441(10) 0.0486(11) 0.0419(9) -0.0015(8) 0.0023(7) 0.0026(8)
C23 0.0429(10) 0.0518(11) 0.0406(10) -0.0029(8) 0.0000(7) 0.0051(8)
C24 0.0414(10) 0.0573(12) 0.0396(10) -0.0028(8) 0.0006(7) 0.0009(8)
C25 0.0527(11) 0.0452(11) 0.0584(11) 0.0013(8) 0.0011(8) 0.0000(9)
C26 0.0491(10) 0.0549(12) 0.0365(9) 0.0041(9) 0.0032(7) 0.0054(8)
C27 0.0505(10) 0.0493(11) 0.0359(9) -0.0025(8) 0.0035(7) 0.0024(8)
C28 0.0521(11) 0.0508(12) 0.0511(10) -0.0039(9) 0.0004(8) 0.0006(9)
C29 0.0712(14) 0.0511(12) 0.0619(12) 0.0027(10) 0.0021(10) -0.0009(10)
C30 0.0842(16) 0.0537(13) 0.0574(12) -0.0124(12) 0.0032(11) -0.0038(10)
C31 0.0650(14) 0.0698(15) 0.0627(13) -0.0223(12) 0.0002(10) -0.0028(11)
C32 0.0523(11) 0.0649(14) 0.0535(11) -0.0029(10) 0.0028(9) 0.0027(10)

loop_
_atom_type_symbol
_atom_type_description
_atom_type_scat_dispersion_real
_atom_type_scat_dispersion_imag
_atom_type_scat_source
C C 0.0033 0.0016 'International Tables Vol C Tables 4.2.6.8 and 6.1.1.4'
H H 0.0000 0.0000 'International Tables Vol C Tables 4.2.6.8 and 6.1.1.4'
N N 0.0061 0.0033 'International Tables Vol C Tables 4.2.6.8 and 6.1.1.4'
O O 0.0106 0.0060 'International Tables Vol C Tables 4.2.6.8 and 6.1.1.4'

loop_
_geom_angle_atom_site_label_1
_geom_angle_atom_site_label_2
_geom_angle_atom_site_label_3
_geom_angle
_geom_angle_publ_flag
C8 N1 C7 112.05(15) no
C8 N1 C9 124.79(15) no
C7 N1 C9 123.11(15) no
C23 N2 C24 112.20(15) no
C23 N2 C25 123.49(14) no
C24 N2 C25 124.31(15) no
C2 C1 C6 121.15(18) no
C2 C1 C8 130.80(19) no
C6 C1 C8 108.04(16) no
C1 C2 C3 117.5(2) no
C1 C2 H2 121.2 no
C3 C2 H2 121.2 no
C4 C3 C2 120.9(2) no
C4 C3 H3 119.5 no
C2 C3 H3 119.5 no
C3 C4 C5 121.3(2) no
C3 C4 H4 119.3 no
C5 C4 H4 119.3 no
C6 C5 C4 117.6(2) no
C6 C5 H5 121.2 no
C4 C5 H5 121.2 no
C5 C6 C1 121.38(19) no
C5 C6 C7 130.50(19) no
C1 C6 C7 108.11(16) no
O1 C7 N1 124.46(18) no
O1 C7 C6 129.59(18) no
N1 C7 C6 105.93(16) no
O2 C8 N1 124.82(18) no
O2 C8 C1 129.32(18) no
N1 C8 C1 105.86(16) no
N1 C9 C10 113.02(15) no
N1 C9 H9A 109.0 no
C10 C9 H9A 109.0 no
N1 C9 H9B 109.0 no
C10 C9 H9B 109.0 no
H9A C9 H9B 107.8 no
O3 C10 C11 122.05(18) no
O3 C10 C9 120.48(18) no
C11 C10 C9 117.47(16) no
C12 C11 C16 118.58(19) no
C12 C11 C10 122.66(17) no
C16 C11 C10 118.74(19) no
C13 C12 C11 120.6(2) no
C13 C12 H12 119.7 no
C11 C12 H12 119.7 no
C14 C13 C12 120.7(2) no
C14 C13 H13 119.6 no
C12 C13 H13 119.6 no
C13 C14 C15 119.9(2) no
C13 C14 H14 120.1 no
C15 C14 H14 120.1 no
C14 C15 C16 120.2(2) no
C14 C15 H15 119.9 no
C16 C15 H15 119.9 no
C11 C16 C15 120.0(2) no
C11 C16 H16 120.0 no
C15 C16 H16 120.0 no
C22 C17 C18 117.44(17) no
C22 C17 H17 121.3 no
C18 C17 H17 121.3 no
C17 C18 C19 121.21(19) no
C17 C18 H18 119.4 no
C19 C18 H18 119.4 no
C18 C19 C20 121.06(18) no
C18 C19 H19 119.5 no
C20 C19 H19 119.5 no
C21 C20 C19 117.59(17) no
C21 C20 H20 121.2 no
C19 C20 H20 121.2 no
C20 C21 C22 121.16(17) no
C20 C21 C24 130.92(16) no
C22 C21 C24 107.92(14) no
C17 C22 C21 121.55(16) no
C17 C22 C23 130.62(16) no
C21 C22 C23 107.84(15) no
O4 C23 N2 124.77(17) no
O4 C23 C22 129.01(17) no
N2 C23 C22 106.22(14) no
O5 C24 N2 124.39(17) no
O5 C24 C21 129.80(16) no
N2 C24 C21 105.81(14) no
N2 C25 C26 112.05(15) no
N2 C25 H25A 109.2 no
C26 C25 H25A 109.2 no
N2 C25 H25B 109.2 no
C26 C25 H25B 109.2 no
H25A C25 H25B 107.9 no
O6 C26 C27 122.27(17) no
O6 C26 C25 119.58(17) no
C27 C26 C25 118.14(15) no
C28 C27 C32 118.56(17) no
C28 C27 C26 122.53(16) no
C32 C27 C26 118.90(16) no
C29 C28 C27 120.46(17) no
C29 C28 H28 119.8 no
C27 C28 H28 119.8 no
C30 C29 C28 120.52(19) no
C30 C29 H29 119.7 no
C28 C29 H29 119.7 no
C29 C30 C31 119.8(2) no
C29 C30 H30 120.1 no
C31 C30 H30 120.1 no
C30 C31 C32 120.54(19) no
C30 C31 H31 119.7 no
C32 C31 H31 119.7 no
C31 C32 C27 120.11(19) no
C31 C32 H32 119.9 no
C27 C32 H32 119.9 no

loop_
_geom_bond_atom_site_label_1
_geom_bond_atom_site_label_2
_geom_bond_distance
_geom_bond_publ_flag
O1 C7 1.204(2) no
O2 C8 1.207(2) no
O3 C10 1.208(2) no
O4 C23 1.2125(19) no
O5 C24 1.210(2) no
O6 C26 1.207(2) no
N1 C8 1.385(2) no
N1 C7 1.393(2) no
N1 C9 1.445(2) no
N2 C23 1.379(2) no
N2 C24 1.389(2) no
N2 C25 1.441(2) no
C1 C2 1.381(3) no
C1 C6 1.384(3) no
C1 C8 1.487(3) no
C2 C3 1.385(3) no
C2 H2 0.9300 no
C3 C4 1.380(3) no
C3 H3 0.9300 no
C4 C5 1.383(3) no
C4 H4 0.9300 no
C5 C6 1.370(3) no
C5 H5 0.9300 no
C6 C7 1.480(3) no
C9 C10 1.510(3) no
C9 H9A 0.9700 no
C9 H9B 0.9700 no
C10 C11 1.489(3) no
C11 C12 1.382(3) no
C11 C16 1.386(3) no
C12 C13 1.377(3) no
C12 H12 0.9300 no
C13 C14 1.362(3) no
C13 H13 0.9300 no
C14 C15 1.365(3) no
C14 H14 0.9300 no
C15 C16 1.395(3) no
C15 H15 0.9300 no
C16 H16 0.9300 no
C17 C22 1.376(2) no
C17 C18 1.385(3) no
C17 H17 0.9300 no
C18 C19 1.386(3) no
C18 H18 0.9300 no
C19 C20 1.386(3) no
C19 H19 0.9300 no
C20 C21 1.378(2) no
C20 H20 0.9300 no
C21 C22 1.387(2) no
C21 C24 1.484(2) no
C22 C23 1.482(2) no
C25 C26 1.519(2) no
C25 H25A 0.9700 no
C25 H25B 0.9700 no
C26 C27 1.483(2) no
C27 C28 1.387(2) no
C27 C32 1.392(2) no
C28 C29 1.376(3) no
C28 H28 0.9300 no
C29 C30 1.367(3) no
C29 H29 0.9300 no
C30 C31 1.371(3) no
C30 H30 0.9300 no
C31 C32 1.379(3) no
C31 H31 0.9300 no
C32 H32 0.9300 no

loop_
_geom_hbond_atom_site_label_D
_geom_hbond_atom_site_label_H
_geom_hbond_atom_site_label_A
_geom_hbond_site_symmetry_A
_geom_hbond_distance_DH
_geom_hbond_distance_HA
_geom_hbond_distance_DA
_geom_hbond_angle_DHA
_geom_hbond_publ_flag
C9 H9A O1 3_666 0.97 2.59 3.451(2) 147 yes
C9 H9B O4 1_555 0.97 2.56 3.506(2) 165 yes
C14 H14 O6 4_564 0.93 2.59 3.206(3) 124 yes
C15 H15 O1 2_655 0.93 2.57 3.438(3) 155 yes
C20 H20 O4 4_565 0.93 2.54 3.447(2) 166 yes
C30 H30 O3 4_555 0.93 2.57 3.214(3) 127 yes

loop_
_cod_related_entry_id
_cod_related_entry_database
_cod_related_entry_code
1 ChemSpider 212464
